data_1538413
loop_
_publ_author_name
'O'Daniel, H.'
'Hellner, E.'

_publ_section_title
;
 Zur Struktur von 3 Ca O. Si O2
;
_journal_name_full
;
Neues Jahrbuch fuer Mineralogie. Monatshefte (Band=Jahr) (1950-)
;
_journal_page_first 108
_journal_page_last 111
_journal_volume 1950
_journal_year 1950
_chemical_formula_sum 'Ca3 O5 Si'
_chemical_name_systematic 'Ca3 (Si O4) O'
_space_group_IT_number 160
_symmetry_space_group_name_Hall 'R 3 -2"'
_symmetry_space_group_name_H-M 'R 3 m :H'
_cell_angle_alpha 90
_cell_angle_beta 90
_cell_angle_gamma 120
_cell_formula_units_Z 9
_cell_length_a 7.078
_cell_length_b 7.078
_cell_length_c 24.94
_cell_volume 1082.052
_citation_journal_id_ASTM NJMMAW
_cod_data_source_file ODaniel_NJMMAW_1950_43.cif
_cod_data_source_block Ca3O5Si1
_cod_original_formula_sum 'Ca3 O5 Si1'
_cod_database_code 1538413

loop_
_symmetry_equiv_pos_as_xyz
x,y,z
-y,x-y,z
-x+y,-x,z
-y,-x,z
x,x-y,z
-x+y,y,z
x+2/3,y+1/3,z+1/3
-y+2/3,x-y+1/3,z+1/3
-x+y+2/3,-x+1/3,z+1/3
-y+2/3,-x+1/3,z+1/3
x+2/3,x-y+1/3,z+1/3
-x+y+2/3,y+1/3,z+1/3
x+1/3,y+2/3,z+2/3
-y+1/3,x-y+2/3,z+2/3
-x+y+1/3,-x+2/3,z+2/3
-y+1/3,-x+2/3,z+2/3
x+1/3,x-y+2/3,z+2/3
-x+y+1/3,y+2/3,z+2/3

loop_
_atom_site_label
_atom_site_type_symbol
_atom_site_fract_x
_atom_site_fract_y
_atom_site_fract_z
_atom_site_occupancy
_atom_site_U_iso_or_equiv
O2 O-2 0 0 0.5 1 0.0
Ca2 Ca+2 0 0 0.111 1 0.0
Ca1 Ca+2 0.49 -0.49 0.117 1 0.0
O1 O-2 0.5 0.5 0.5 1 0.0
O6 O-2 0 0 -0.747 1 0.0
O3 O-2 -0.47 0.47 0.01 1 0.0
Ca4 Ca+2 0 0 -0.111 1 0.0
O5 O-2 -0.18 0.18 -0.045 1 0.0
O4 O-2 -0.18 0.18 0.05 1 0.0
Ca3 Ca+2 -0.49 0.49 -0.117 1 0.0
Si1 Si+4 -0.19 0.19 0.005 1 0.0
O7 O-2 0.165 0.835 0.04 0.33 0.0
Ca5 Ca+2 0 0 -0.667 1 0.0
